data_2000499
loop_
_publ_author_name
'Schaefer, W. P.'
'Subramanian, V.'
'Myers, A. G.'

_publ_section_title
;
 Structure of an 11-membered cyclic silyl enol ether from condensation
 of methacrolein and a pseudoephedrine-derived <i>O</i>-silyl ketene
 <i>N</i>,<i>O</i>-acetal
;
_journal_issue 11
_journal_name_full 'Acta Crystallographica Section C'
_journal_page_first 2090
_journal_page_last 2092
_journal_paper_doi 10.1107/S0108270192006851
_journal_volume 48
_journal_year 1992
_chemical_formula_sum 'C19 H29 N O3 Si'
_chemical_formula_weight 347.53
_space_group_crystal_system monoclinic
_space_group_IT_number 4
_space_group_name_Hall 'P 2yb'
_space_group_name_H-M_alt 'P 1 21 1'
_cell_angle_alpha 90.
_cell_angle_beta 94.73
_cell_angle_gamma 90.
_cell_formula_units_Z 4
_cell_length_a 6.562(4)
_cell_length_b 20.473(11)
_cell_length_c 15.202(6)
_cell_measurement_reflns_used 25
_cell_measurement_temperature 293
_cell_measurement_theta_max 16
_cell_measurement_theta_min 14
_cell_volume 2035.3(18)
_diffrn_measurement_device 'Enraf-Nonius CAD-4'
_diffrn_measurement_method \w
_diffrn_radiation_type MoK\a
_diffrn_radiation_wavelength 0.71073
_diffrn_reflns_av_R_equivalents 0.026
_diffrn_reflns_limit_h_max 7
_diffrn_reflns_limit_h_min -7
_diffrn_reflns_limit_k_max 24
_diffrn_reflns_limit_k_min -24
_diffrn_reflns_limit_l_max 18
_diffrn_reflns_limit_l_min 0
_diffrn_reflns_number 7473
_diffrn_reflns_theta_max 25
_diffrn_standards_decay_% 'slight linear decay'
_diffrn_standards_interval_time 150
_diffrn_standards_number 3
_exptl_absorpt_coefficient_mu 0.125
_exptl_absorpt_correction_type none
_exptl_crystal_density_diffrn 1.13
_exptl_crystal_size_max 0.65
_exptl_crystal_size_mid 0.35
_exptl_crystal_size_min 0.18
_refine_diff_density_max 0.19
_refine_diff_density_min -0.19
_refine_ls_goodness_of_fit_obs 1.72
_refine_ls_hydrogen_treatment noref
_refine_ls_number_parameters 432
_refine_ls_number_reflns 3685
_refine_ls_shift/esd_max 0.01
_refine_ls_structure_factor_coef Fsqd
_refine_ls_weighting_details 'w = 1/[\s^2^(F~o~^2^)+(0.014I)^2^]'
_refine_ls_weighting_scheme calc
_refine_ls_wR_factor_obs 0.05
_reflns_number_observed 3685
_reflns_number_total 3685
_cod_data_source_file hh1008.cif
_cod_data_source_block hh1008_structure_1_of_1
_cod_depositor_comments
;
 Adding the _atom_site_type_symbol data item.

 Antanas Vaitkus,
 2017-09-11

The following automatic conversions were performed:

'_refine_ls_weighting_scheme' value '1/[\s^2^(F~o~^2^)+(0.014I)^2^]'
was changed to 'calc'. New tag '_refine_ls_weighting_details' was
created. The value of the new tag was set to 'w =
1/[\s^2^(F~o~^2^)+(0.014I)^2^]'.

Automatic conversion script
Id: cif_fix_values 3143 2015-03-26 13:38:13Z robertas 
;
_cod_original_formula_sum 'C19 H29 N1 O3 Si1'
_cod_database_code 2000499

loop_
_space_group_symop_id
_space_group_symop_operation_xyz
1 x,y,z
2 -x,y+1/2,-z

loop_
_atom_site_label
_atom_site_type_symbol
_atom_site_fract_x
_atom_site_fract_y
_atom_site_fract_z
_atom_site_U_iso_or_equiv
Sia Si .8192(2) .5709 .22860(10) .0480(2)
O1a O .8906(3) .63840(10) .1832(2) .0479{6)
O2a O .8445(4) .50840(10) .1626(2) .0506(6)
C1a C .7693(5) .6772(2) .1200(2) .0432(8)
C2a C .7234(6) .7420(2) .1616(2) .0521(9)
C3a C .8751(7) .7767(2) .2091(3) .0728(12)
C4a C .8357(10) .8370(3) .2444(4) .0998(17)
C5a C .6416(12) .8636(3) .2314(4) .1039(19)
C6a C .4920(9) .8302(3) .1847(4) .1000(17)
C7a C .5299(7) .7698(2) .1495(3) .0762(13)
C8a C .8889(5) .6864(2) .0381(2) .0447(8)
C9a C .7724(6) .7268(2) -.0332(2) .0622(10)
Na N .9627(4) .62440(10) .0035(2) .0392(6)
C10a C 1.1854(5) .6178(2) .0095(2) .0522(9)
C11a C .8283(5) .5798(2) -.0321(2) .0414(8)
O3a O .6415(3) .58790(10) -.0300(2) .0586(7)
C12a C .9030(5) .5187(2) -.0757(2) .0434(8)
C13a C .7700(6) .5051(2) -.1603(3) .0609(10)
C14a C .8975(6) .4602(2) -.0114(3) .0546(10)
C15a C 1.0609(6) .4611(2) .0626(3) .0523(10)
C16a C 1.2705(7) .4359(2) .0445(3) .0811(13)
C17a C 1.0295(6) .4844(2) .1412(3) .0533(10)
C18a C .5445(6) .5720(2) .2467(3) .0799(12)
C19a C .9895(7) .5606(2) .3304(3) .0705(11)
Sib Si .19390(10) .72990(10) .49650(10) .0421(2)
O1b O .2820(3) .66530(10) .54990(10) .0423(5)
O2b O .2422(3) .79650(10) .5547(2) .0492(6)
C1b C .1829(4) .6315(2) .6176(2) .0371(7)
C2b C .1220(5) .5642(2) .5847(2) .0417(7)
C3b C .2651(6) .5238(2) .5515(3) .0611(10)
C4b C .2135(8) .4604(2) .5254(3) .0773(13)
C5b C .0176(9) .4381(2) .5319(3) .0833(16)
C6b C -.1246(8) .4777(2) .5634(4) .0882(15)
C7b C -.0724(6) .5405(2) .5903(3) .0675(11)
C8b C .3321(4) .6274(2) .7002(2) .0387(7)
C9b C .2464(6) .5896(2) .7750(2) .0546(9)
Nb N .4128(3) .69160(10) .7301(2) .0358(6)
C10b C .6341(5) .6988(2) .7282(2) .0451(8)
C11b C .2842(5) .7366(2) .7591(2) .0406(7)
O3b O .0980(3) .72670(10) .7558(2) .0591(7)
C12b C .3670(5) .8013(2) .7979(2) .0458(8)
C13b C .2527(6) .8191(2) .8777(3) .0656(11)
C14b C .3402(6) .8541(2) .7260(3) .0554(10)
C15b C .4870(5) .8482(2) .6558(3) .0512(9)
C16b C .7008(6) .8737(2) .6771(3) .0732(12)
C17b C .4357(5) .8206(2) .5791(2) .0495(9)
C18b C -.0888(5) .7296(2) .4781(3) .0633(10)
C19b C .3273(6) .7321(2) .3951(2) .0647(10)
H1a H .6424 .6563 .1026 ?
H2a H 1.0103 .7588 .2177 ?
H3a H .9402 .8610 .2773 ?
H4a H .6138 .9048 .2532 ?
H5a H .3572 .8483 .1765 ?
H6a H .4223 .7466 .1172 ?
H7a H 1.0051 .7115 .0577 ?
H8a H .8535 .7308 -.0819 ?
H9a H .7452 .7686 -.0106 ?
H10a H .6479 .7054 -.0515 ?
H11a H 1.2211 .5768 -.0137 ?
H12a H 1.2371 .6206 .0698 ?
H13a H 1.2425 .6519 -.0229 ?
H14a H 1.0399 .5249 -.0898 ?
H15a H .8185 .4666 -.1870 ?
H16a H .7791 .5409 -.1994 ?
H17a H .6333 .4991 -.1470 ?
H18a H .7694 .4605 .0132 ?
H19a H .9124 .4213 -.0438 ?
H20a H 1.3585 .4393 .0970 ?
H21a H 1.3213 .4615 -.0006 ?
H22a H 1.2583 .3918 .0266 ?
H23a H 1.1406 .4848 .1858 ?
H24a H .4674 .5769 .1917 ?
H25a H .5180 .6066 .2849 ?
H26a H .5099 .5314 .2727 ?
H27a H 1.1274 .5608 .3165 ?
H28a H .9595 .5204 .3578 ?
H29a H .9677 .5956 .3699 ?
H1b H .0632 .6539 .6317 ?
H2b H .4009 .5397 .5452 ?
H3b H .3170 .4324 .5049 ?
H4b H -.0184 .3946 .5143 ?
H5b H -.2616 .4621 .5651 ?
H6b H -.1733 .5674 .6134 ?
H7b H .4449 .6033 .6820 ?
H8b H .3450 .5887 .8243 ?
H9b H .2154 .5463 .7561 ?
H10b H .1256 .6104 .7911 ?
H11b H .6745 .7412 .7485 ?
H12b H .6712 .6931 .6695 ?
H13b H .7020 .6669 .7655 ?
H14b H .5091 .7979 .8163 ?
H15b H .3034 .8592 .9012 ?
H16b H .2712 .7856 .9201 ?
H17b H .1111 .8235 .8589 ?
H18b H .2035 .8504 .6990 ?
H19b H .3563 .8954 .7537 ?
H20b H .7777 .8676 .6278 ?
H21b H .7621 .8510 .7266 ?
H22b H .6937 .9191 .6903 ?
H23b H .5375 .8167 .5379 ?
H24b H .4711 .7323 .4099 ?
H25b H .2893 .7702 .3623 ?
H26b H .2918 .6945 .3604 ?
H27b H -.1461 .7281 .5329 ?
H28b H -.1302 .6916 .4443 ?
H29b H -.1327 .7673 .4462 ?

loop_
_geom_angle_atom_site_label_1
_geom_angle_atom_site_label_2
_geom_angle_atom_site_label_3
_geom_angle
O2a Sia O1a 110.8
C18a Sia O1a 111.8
C19a Sia O1a 106.1
C18a Sia O2a 104.4
C19a Sia O2a 109.8
C19a Sia C18a 114.1
C1a O1a Sia 126.1
C17a O2a Sia 124.0
C2a C1a O1a 108.9(3)
C8a C1a O1a 108.6(2)
C8a C1a C2a 111.3(3)
C9a C8a C1a 112.6(3)
Na C8a C1a 112.8(3)
Na C8a C9a 112.1(3)
C10a Na C8a 114.5(2)
C11a Na C8a 120.2(3)
C11a Na C10a 125.3(3)
O3a C11a Na 120.9(3)
C12a C11a Na 120.6(3)
C12a C11a O3a 118.5(3)
C13a C12a C11a 109.7(3)
C14a C12a C11a 109.7(3)
C14a C12a C13a 110.6(3)
C15a C14a C12a 114.5(3)
C16a C15a C14a 117.8(3)
C17a C15a C14a 122.2(3)
C17a C15a C16a 120.0(4)
C15a C17a O2a 123.4(3)
O2b Sib O1b 111.10(10)
C18b Sib O1b 112.40(10)
C19b Sib O1b 105.3(2)
C18b Sib O2b 103.3(2)
C19b Sib O2b 110.4(2)
C19b Sib C18b 114.5(2)
C1b O1b Sib 125.7(2)
C17b O2b Sib 125.0(2)
C2b C1b O1b 109.0(2)
C8b C1b O1b 108.5(2)
C8b C1b C2b 110.9(2)
C9b C8b C1b 113.0(3)
Nb C8b C1b 113.2(2)
Nb C8b C9b 111.7(3)
C10b Nb C8b 114.6(2)
C11b Nb C8b 119.4(2)
C11b Nb C10b 125.9(3)
O3b C11b Nb 121.3(3)
C12b C11b Nb 120.4(3)
C12b C11b O3b 118.4(3)
C13b C12b C11b 109.3(3)
C14b C12b C11b 108.6(3)
C14b C12b C13b 111.4(3)
C16b C15b C14b 117.4(3)
C17b C15b C14b 122.2(3)
C17b C15b C16b 120.4(3)
C15b C17b O2b 123.6(3)

loop_
_geom_bond_atom_site_label_1
_geom_bond_atom_site_label_2
_geom_bond_distance
Sia O1a 1.630
Sia O2a 1.644
Sia C18a 1.846
Sia C19a 1.845
O1a C1a 1.435(4)
O2a C17a 1.372(4)
C1a C2a 1.512(5)
C1a C8a 1.536(5)
C1a H1a 0.953
C2a C3a 1.378(6)
C2a C7a 1.390(6)
C3a C4a 1.379(7)
C3a H2a 0.959
C4a C5a 1.383(8)
C4a H3a 0.951
C5a C6a 1.350(8)
C5a H4a 0.931
C6a C7a 1.378(7)
C6a H5a 0.958
C7a H6a 0.952
C8a C9a 1.518(5)
C8a Na 1.472(4)
C8a H7a 0.947
C9a H8a 0.950
C9a H9a 0.945
C9a H10a 0.948
Na C10a 1.463(4)
Na C11a 1.351(4)
C10a H11a 0.947
C10a H12a 0.953
C10a H13a 0.950
C11a O3a 1.240(4)
C11a C12a 1.517(5)
C12a C13a 1.518(5)
C12a C14a 1.548(5)
C12a H14a 0.950
C13a H15a 0.952
C13a H16a 0.949
C13a H17a 0.943
C14a C15a 1.489(5)
C14a H18a 0.947
C14a H19a 0.946
C15a C16a 1.515(6)
C15a C17a 1.319(5)
C16a H20a 0.949
C16a H21a 0.945
C16a H22a 0.944
C17a H23a 0.953
C18a H24a 0.945
C18a H25a 0.941
C18a H26a 0.957
C19a H27a 0.946
C19a H28a 0.949
C19a H29a 0.954
Sib O1b 1.633(2)
Sib O2b 1.641(3)
Sib C18b 1.853(4)
Sib C19b 1.835(4)
O1b C1b 1.439(4)
O2b C17b 1.384(4)
C1b C2b 1.508(4)
C1b C8b 1.531(4)
C1b H1b 0.950
C2b C3b 1.378(5)
C2b C7b 1.374(5)
C3b C4b 1.391(6)
C3b H2b 0.961
C4b C5b 1.375(7)
C4b H3b 0.960
C5b C6b 1.352(7)
C5b H4b 0.955
C6b C7b 1.384(6)
C6b H5b 0.956
C7b H6b 0.950
C8b C9b 1.520(5)
C8b Nb 1.474(4)
C8b H7b 0.950
C9b H8b 0.949
C9b H9b 0.949
C9b H10b 0.950
Nb C10b 1.462(4)
Nb C11b 1.348(4)
C10b H11b 0.951
C10b H12b 0.952
C10b H13b 0.951
C11b O3b 1.235(4)
C11b C12b 1.532(5)
C12b C13b 1.523(5)
C12b C14b 1.536(5)
C12b H14b 0.953
C13b H15b 0.946
C13b H16b 0.941
C13b H17b 0.953
C14b C15b 1.501(5)
C14b H18b 0.958
C14b H19b 0.947
C15b C16b 1.507(6)
C15b C17b 1.314(5)
C16b H20b 0.946
C16b H21b 0.945
C16b H22b 0.953
C17b H23b 0.955
C18b H27b 0.942
C18b H28b 0.959
C18b H29b 0.945
C19b H24b 0.952
C19b H25b 0.949
C19b H26b 0.951

loop_
_refine_ls_R_factor_obs
'0.043 for F~o~^2^>0'
'0.034 for F~o~^2^>3\s(F~o~^2^)'
